data_7156188
loop_
_publ_author_name
'Savoie, Paul R.'
'von Hahmann, Cortney N.'
'Penger, Alexander'
'Wei, Zheng'
'Welch, John T.'

_publ_section_title
;
 The control of stereochemistry by the pentafluorosulfanyl group.
;
_journal_issue 17
_journal_name_full 'Organic &amp; biomolecular chemistry'
_journal_page_first 3151
_journal_page_last 3159
_journal_paper_doi 10.1039/c7ob03146g
_journal_volume 16
_journal_year 2018
_chemical_formula_moiety 'C14 H16 F5 N O2 S'
_chemical_formula_sum 'C14 H16 F5 N O2 S'
_chemical_formula_weight 357.34
_space_group_crystal_system monoclinic
_space_group_IT_number 14
_space_group_name_Hall '-P 2ybc'
_space_group_name_H-M_alt 'P 1 21/c 1'
_symmetry_space_group_name_Hall '-P 2ybc'
_symmetry_space_group_name_H-M 'P 1 21/c 1'
_atom_sites_solution_hydrogens geom
_atom_sites_solution_primary dual
_atom_sites_solution_secondary difmap
_audit_creation_method SHELXL-2016/6
_audit_update_record
;
2017-05-24 deposited with the CCDC.
2018-04-03 downloaded from the CCDC.
;
_cell_angle_alpha 90
_cell_angle_beta 109.6450(10)
_cell_angle_gamma 90
_cell_formula_units_Z 4
_cell_length_a 13.9735(8)
_cell_length_b 11.3828(6)
_cell_length_c 10.4133(6)
_cell_measurement_reflns_used 9974
_cell_measurement_temperature 100(2)
_cell_measurement_theta_max 30.50
_cell_measurement_theta_min 3.10
_cell_volume 1559.91(15)
_computing_cell_refinement 'SAINT V.8.37A (Bruker AXS Inc., 2016)'
_computing_data_collection 'APEX3 v.2016.9-0 (Bruker AXS Inc., 2016)'
_computing_data_reduction 'SAINT V.8.37A (Bruker AXS Inc., 2016)'
_computing_molecular_graphics 'Xshell v.6.3.1 (Bruker AXS Inc., 2016)'
_computing_publication_material 'APEX3 v.2016.9-0 (Bruker AXS Inc., 2016)'
_computing_structure_refinement 'SHELXL-2016/6 (Sheldrick, 2016)'
_computing_structure_solution 'SHELXT 2014/5 (Sheldrick, 2014)'
_diffrn_ambient_temperature 100(2)
_diffrn_measured_fraction_theta_full 0.998
_diffrn_measured_fraction_theta_max 0.997
_diffrn_measurement_device_type 'Bruker D8 Venture PHOTON 100 CMOS'
_diffrn_measurement_method 'omega and phi scans'
_diffrn_radiation_monochromator graphite
_diffrn_radiation_source 'fine-focus sealed tube'
_diffrn_radiation_type MoK\a
_diffrn_radiation_wavelength 0.71073
_diffrn_reflns_av_R_equivalents 0.0433
_diffrn_reflns_av_unetI/netI 0.0335
_diffrn_reflns_Laue_measured_fraction_full 0.998
_diffrn_reflns_Laue_measured_fraction_max 0.997
_diffrn_reflns_limit_h_max 19
_diffrn_reflns_limit_h_min -19
_diffrn_reflns_limit_k_max 16
_diffrn_reflns_limit_k_min -16
_diffrn_reflns_limit_l_max 14
_diffrn_reflns_limit_l_min -14
_diffrn_reflns_number 36503
_diffrn_reflns_point_group_measured_fraction_full 0.998
_diffrn_reflns_point_group_measured_fraction_max 0.997
_diffrn_reflns_theta_full 25.242
_diffrn_reflns_theta_max 30.564
_diffrn_reflns_theta_min 3.096
_exptl_absorpt_coefficient_mu 0.268
_exptl_absorpt_correction_T_max 1
_exptl_absorpt_correction_T_min 0.9630
_exptl_absorpt_correction_type multi-scan
_exptl_absorpt_process_details
;
SADABS-2016/2 (Bruker,2016/2) was 
used for absorption correction. 
Krause, L., Herbst-Irmer, R., 
Sheldrick G.M. & Stalke D.,
 J. Appl. Cryst. 48 (2015) 3-10
;
_exptl_crystal_colour colorless
_exptl_crystal_density_diffrn 1.522
_exptl_crystal_density_meas ?
_exptl_crystal_density_method none
_exptl_crystal_description block
_exptl_crystal_F_000 736
_exptl_crystal_size_max 0.180
_exptl_crystal_size_mid 0.150
_exptl_crystal_size_min 0.060
_refine_diff_density_max 0.532
_refine_diff_density_min -0.368
_refine_diff_density_rms 0.062
_refine_ls_extinction_method none
_refine_ls_goodness_of_fit_ref 1.014
_refine_ls_hydrogen_treatment constr
_refine_ls_matrix_type full
_refine_ls_number_parameters 208
_refine_ls_number_reflns 4765
_refine_ls_number_restraints 0
_refine_ls_restrained_S_all 1.014
_refine_ls_R_factor_all 0.0695
_refine_ls_R_factor_gt 0.0419
_refine_ls_shift/su_max 0.001
_refine_ls_shift/su_mean 0.000
_refine_ls_structure_factor_coef Fsqd
_refine_ls_weighting_details 'w=1/[\s^2^(Fo^2^)+(0.0427P)^2^+0.8770P] where P=(Fo^2^+2Fc^2^)/3'
_refine_ls_weighting_scheme calc
_refine_ls_wR_factor_gt 0.0908
_refine_ls_wR_factor_ref 0.1013
_reflns_Friedel_coverage 0.000
_reflns_number_gt 3519
_reflns_number_total 4765
_reflns_threshold_expression 'I > 2\s(I)'
_cod_data_source_file c7ob03146g2.cif
_cod_data_source_block sad_a
_cod_depositor_comments
;
The following automatic conversions were performed:

'_exptl_crystal_density_meas' value 'not measured' was changed to '?'
- the value is perceived as not measured.

Automatic conversion script
Id: cif_fix_values 4973 2017-02-22 13:04:09Z antanas 

 Adding full bibliography for 7156188.cif.
;
_cod_database_code 7156188
_shelx_shelxl_version_number 2016/6
_shelx_space_group_comment
;
The symmetry employed for this shelxl refinement is uniquely defined
by the following loop, which should always be used as a source of
symmetry information in preference to the above space-group names.
They are only intended as comments.
;
_shelx_estimated_absorpt_t_min 0.953
_shelx_estimated_absorpt_t_max 0.984

loop_
_space_group_symop_operation_xyz
'x, y, z'
'-x, y+1/2, -z+1/2'
'-x, -y, -z'
'x, -y-1/2, z-1/2'

loop_
_atom_site_label
_atom_site_type_symbol
_atom_site_fract_x
_atom_site_fract_y
_atom_site_fract_z
_atom_site_U_iso_or_equiv
_atom_site_adp_type
_atom_site_occupancy
_atom_site_site_symmetry_order
_atom_site_calc_flag
_atom_site_refinement_flags_posn
_atom_site_refinement_flags_adp
C1 C 0.84203(12) 0.26137(15) 0.39078(16) 0.0230(3) Uani 1 1 d . .
H1 H 0.805148 0.223912 0.441024 0.028 Uiso 1 1 calc R U
C2 C 0.88838(13) 0.19419(15) 0.31723(17) 0.0263(3) Uani 1 1 d . .
H2 H 0.883531 0.110953 0.317686 0.032 Uiso 1 1 calc R U
C3 C 0.94162(12) 0.24831(16) 0.24328(17) 0.0275(4) Uani 1 1 d . .
H3 H 0.973521 0.202259 0.193145 0.033 Uiso 1 1 calc R U
C4 C 0.94841(13) 0.36926(17) 0.24228(19) 0.0318(4) Uani 1 1 d . .
H4 H 0.984317 0.406467 0.190599 0.038 Uiso 1 1 calc R U
C5 C 0.90286(13) 0.43645(15) 0.31665(19) 0.0290(4) Uani 1 1 d . .
H5 H 0.908374 0.519631 0.316512 0.035 Uiso 1 1 calc R U
C6 C 0.84922(11) 0.38303(14) 0.39138(15) 0.0212(3) Uani 1 1 d . .
C7 C 0.79978(13) 0.45543(16) 0.47197(17) 0.0272(4) Uani 1 1 d . .
H7A H 0.788517 0.407057 0.544612 0.033 Uiso 1 1 calc R U
H7B H 0.844037 0.522433 0.515270 0.033 Uiso 1 1 calc R U
C8 C 0.64313(11) 0.55120(13) 0.44566(14) 0.0166(3) Uani 1 1 d . .
H8 H 0.661273 0.525786 0.542870 0.020 Uiso 1 1 calc R U
C9 C 0.52900(11) 0.54029(13) 0.36726(14) 0.0171(3) Uani 1 1 d . .
C10 C 0.42579(11) 0.72977(14) 0.32744(16) 0.0208(3) Uani 1 1 d . .
H10A H 0.365214 0.681344 0.280709 0.025 Uiso 1 1 calc R U
H10B H 0.428417 0.794895 0.265708 0.025 Uiso 1 1 calc R U
C11 C 0.41674(13) 0.77917(16) 0.45642(17) 0.0277(4) Uani 1 1 d . .
H11 H 0.421991 0.726649 0.529377 0.033 Uiso 1 1 calc R U
C12 C 0.40202(18) 0.89063(19) 0.4739(2) 0.0440(5) Uani 1 1 d . .
H12A H 0.396478 0.945099 0.402589 0.053 Uiso 1 1 calc R U
H12B H 0.396855 0.917138 0.557788 0.053 Uiso 1 1 calc R U
C13 C 0.62446(10) 0.68709(13) 0.42789(14) 0.0158(3) Uani 1 1 d . .
H13 H 0.636035 0.729186 0.516127 0.019 Uiso 1 1 calc R U
C14 C 0.67071(11) 0.74985(13) 0.33365(15) 0.0182(3) Uani 1 1 d . .
H14A H 0.621479 0.809072 0.280190 0.022 Uiso 1 1 calc R U
H14B H 0.680683 0.691790 0.268492 0.022 Uiso 1 1 calc R U
F1 F 0.73705(8) 0.91713(9) 0.48153(12) 0.0389(3) Uani 1 1 d . .
F2 F 0.77517(8) 0.90366(10) 0.28757(11) 0.0376(3) Uani 1 1 d . .
F3 F 0.85331(7) 0.73320(10) 0.36051(11) 0.0333(2) Uani 1 1 d . .
F4 F 0.81613(7) 0.74561(9) 0.55226(10) 0.0303(2) Uani 1 1 d . .
F5 F 0.89373(7) 0.89039(10) 0.48824(11) 0.0355(3) Uani 1 1 d . .
N1 N 0.51703(9) 0.65798(11) 0.35645(12) 0.0166(2) Uani 1 1 d . .
O1 O 0.70411(8) 0.49772(10) 0.38005(10) 0.0198(2) Uani 1 1 d . .
O2 O 0.46893(8) 0.45990(10) 0.33058(11) 0.0235(2) Uani 1 1 d . .
S1 S 0.79069(3) 0.82255(3) 0.41791(4) 0.02054(9) Uani 1 1 d . .

loop_
_atom_site_aniso_label
_atom_site_aniso_U_11
_atom_site_aniso_U_22
_atom_site_aniso_U_33
_atom_site_aniso_U_23
_atom_site_aniso_U_13
_atom_site_aniso_U_12
C1 0.0188(7) 0.0266(8) 0.0221(7) 0.0019(6) 0.0048(6) 0.0013(6)
C2 0.0245(8) 0.0208(8) 0.0283(8) -0.0027(6) 0.0017(6) 0.0038(6)
C3 0.0206(8) 0.0341(9) 0.0272(8) -0.0064(7) 0.0070(6) 0.0079(7)
C4 0.0255(9) 0.0372(10) 0.0382(10) -0.0005(8) 0.0182(8) -0.0010(7)
C5 0.0300(9) 0.0213(8) 0.0379(9) -0.0008(7) 0.0145(8) 0.0003(7)
C6 0.0157(7) 0.0249(8) 0.0213(7) -0.0004(6) 0.0039(6) 0.0071(6)
C7 0.0241(8) 0.0331(9) 0.0221(7) -0.0011(7) 0.0048(6) 0.0131(7)
C8 0.0171(7) 0.0178(7) 0.0162(6) 0.0006(5) 0.0073(5) 0.0019(5)
C9 0.0192(7) 0.0192(7) 0.0151(6) -0.0011(5) 0.0090(5) 0.0003(6)
C10 0.0156(7) 0.0237(8) 0.0236(7) 0.0013(6) 0.0072(6) 0.0060(6)
C11 0.0316(9) 0.0310(9) 0.0259(8) 0.0067(7) 0.0167(7) 0.0122(7)
C12 0.0696(15) 0.0377(11) 0.0314(10) 0.0072(8) 0.0257(10) 0.0261(10)
C13 0.0150(6) 0.0165(7) 0.0163(6) -0.0007(5) 0.0058(5) -0.0003(5)
C14 0.0157(7) 0.0193(7) 0.0188(7) 0.0010(6) 0.0050(5) -0.0021(5)
F1 0.0293(6) 0.0298(6) 0.0552(7) -0.0194(5) 0.0111(5) -0.0005(4)
F2 0.0286(6) 0.0359(6) 0.0424(6) 0.0205(5) 0.0040(5) -0.0093(5)
F3 0.0238(5) 0.0384(6) 0.0425(6) -0.0011(5) 0.0176(5) 0.0040(4)
F4 0.0218(5) 0.0418(6) 0.0227(5) 0.0093(4) 0.0012(4) -0.0041(4)
F5 0.0202(5) 0.0352(6) 0.0441(6) 0.0021(5) 0.0015(4) -0.0102(4)
N1 0.0135(6) 0.0170(6) 0.0196(6) -0.0015(5) 0.0060(5) 0.0004(4)
O1 0.0185(5) 0.0242(5) 0.0176(5) 0.0014(4) 0.0074(4) 0.0078(4)
O2 0.0253(6) 0.0208(5) 0.0255(6) -0.0051(4) 0.0102(5) -0.0064(5)
S1 0.01564(17) 0.01972(18) 0.02511(19) 0.00268(15) 0.00534(14) -0.00069(14)

loop_
_atom_type_symbol
_atom_type_description
_atom_type_scat_dispersion_real
_atom_type_scat_dispersion_imag
_atom_type_scat_source
C C 0.0033 0.0016 'International Tables Vol C Tables 4.2.6.8 and 6.1.1.4'
F F 0.0171 0.0103 'International Tables Vol C Tables 4.2.6.8 and 6.1.1.4'
N N 0.0061 0.0033 'International Tables Vol C Tables 4.2.6.8 and 6.1.1.4'
O O 0.0106 0.0060 'International Tables Vol C Tables 4.2.6.8 and 6.1.1.4'
S S 0.1246 0.1234 'International Tables Vol C Tables 4.2.6.8 and 6.1.1.4'
H H 0.0000 0.0000 'International Tables Vol C Tables 4.2.6.8 and 6.1.1.4'

loop_
_geom_angle_atom_site_label_1
_geom_angle_atom_site_label_2
_geom_angle_atom_site_label_3
_geom_angle
C2 C1 C6 120.39(15)
C2 C1 H1 119.8
C6 C1 H1 119.8
C3 C2 C1 120.03(16)
C3 C2 H2 120.0
C1 C2 H2 120.0
C4 C3 C2 119.99(15)
C4 C3 H3 120.0
C2 C3 H3 120.0
C3 C4 C5 120.04(16)
C3 C4 H4 120.0
C5 C4 H4 120.0
C4 C5 C6 120.47(16)
C4 C5 H5 119.8
C6 C5 H5 119.8
C1 C6 C5 119.08(14)
C1 C6 C7 120.28(15)
C5 C6 C7 120.64(15)
O1 C7 C6 108.11(12)
O1 C7 H7A 110.1
C6 C7 H7A 110.1
O1 C7 H7B 110.1
C6 C7 H7B 110.1
H7A C7 H7B 108.4
O1 C8 C9 113.60(11)
O1 C8 C13 118.43(11)
C9 C8 C13 85.13(10)
O1 C8 H8 112.3
C9 C8 H8 112.3
C13 C8 H8 112.3
O2 C9 N1 131.98(14)
O2 C9 C8 135.60(14)
N1 C9 C8 92.39(12)
N1 C10 C11 110.84(13)
N1 C10 H10A 109.5
C11 C10 H10A 109.5
N1 C10 H10B 109.5
C11 C10 H10B 109.5
H10A C10 H10B 108.1
C12 C11 C10 123.54(16)
C12 C11 H11 118.2
C10 C11 H11 118.2
C11 C12 H12A 120.0
C11 C12 H12B 120.0
H12A C12 H12B 120.0
N1 C13 C14 111.21(11)
N1 C13 C8 86.48(10)
C14 C13 C8 116.66(11)
N1 C13 H13 113.3
C14 C13 H13 113.3
C8 C13 H13 113.3
C13 C14 S1 115.27(10)
C13 C14 H14A 108.5
S1 C14 H14A 108.5
C13 C14 H14B 108.5
S1 C14 H14B 108.5
H14A C14 H14B 107.5
C9 N1 C10 130.44(13)
C9 N1 C13 96.00(11)
C10 N1 C13 130.61(12)
C8 O1 C7 113.74(11)
F1 S1 F5 87.67(6)
F1 S1 F3 175.14(6)
F5 S1 F3 87.47(6)
F1 S1 F4 90.21(6)
F5 S1 F4 87.82(6)
F3 S1 F4 89.42(6)
F1 S1 F2 90.82(7)
F5 S1 F2 87.34(6)
F3 S1 F2 89.14(6)
F4 S1 F2 175.00(6)
F1 S1 C14 91.27(6)
F5 S1 C14 177.81(7)
F3 S1 C14 93.59(6)
F4 S1 C14 94.10(6)
F2 S1 C14 90.76(6)

loop_
_geom_bond_atom_site_label_1
_geom_bond_atom_site_label_2
_geom_bond_distance
C1 C2 1.387(2)
C1 C6 1.388(2)
C1 H1 0.9500
C2 C3 1.382(2)
C2 H2 0.9500
C3 C4 1.380(3)
C3 H3 0.9500
C4 C5 1.386(2)
C4 H4 0.9500
C5 C6 1.389(2)
C5 H5 0.9500
C6 C7 1.500(2)
C7 O1 1.4403(19)
C7 H7A 0.9900
C7 H7B 0.9900
C8 O1 1.3982(16)
C8 C9 1.533(2)
C8 C13 1.569(2)
C8 H8 1.0000
C9 O2 1.2133(18)
C9 N1 1.3500(19)
C10 N1 1.4580(18)
C10 C11 1.500(2)
C10 H10A 0.9900
C10 H10B 0.9900
C11 C12 1.308(3)
C11 H11 0.9500
C12 H12A 0.9500
C12 H12B 0.9500
C13 N1 1.4716(18)
C13 C14 1.5224(19)
C13 H13 1.0000
C14 S1 1.8101(15)
C14 H14A 0.9900
C14 H14B 0.9900
F1 S1 1.5792(11)
F2 S1 1.5949(11)
F3 S1 1.5838(11)
F4 S1 1.5863(10)
F5 S1 1.5800(10)

loop_
_geom_torsion_atom_site_label_1
_geom_torsion_atom_site_label_2
_geom_torsion_atom_site_label_3
_geom_torsion_atom_site_label_4
_geom_torsion
C6 C1 C2 C3 -0.4(2)
C1 C2 C3 C4 -0.2(3)
C2 C3 C4 C5 0.7(3)
C3 C4 C5 C6 -0.7(3)
C2 C1 C6 C5 0.4(2)
C2 C1 C6 C7 -179.48(14)
C4 C5 C6 C1 0.1(3)
C4 C5 C6 C7 -179.98(16)
C1 C6 C7 O1 -98.69(17)
C5 C6 C7 O1 81.42(19)
O1 C8 C9 O2 62.4(2)
C13 C8 C9 O2 -178.68(17)
O1 C8 C9 N1 -119.68(12)
C13 C8 C9 N1 -0.73(10)
N1 C10 C11 C12 128.6(2)
O1 C8 C13 N1 114.92(13)
C9 C8 C13 N1 0.67(9)
O1 C8 C13 C14 2.91(18)
C9 C8 C13 C14 -111.33(12)
N1 C13 C14 S1 165.10(10)
C8 C13 C14 S1 -97.95(13)
O2 C9 N1 C10 17.1(3)
C8 C9 N1 C10 -160.93(14)
O2 C9 N1 C13 178.85(15)
C8 C9 N1 C13 0.78(11)
C11 C10 N1 C9 99.06(18)
C11 C10 N1 C13 -56.7(2)
C14 C13 N1 C9 116.52(13)
C8 C13 N1 C9 -0.76(11)
C14 C13 N1 C10 -81.82(17)
C8 C13 N1 C10 160.90(14)
C9 C8 O1 C7 -150.86(13)
C13 C8 O1 C7 111.61(15)
C6 C7 O1 C8 170.59(13)
C13 C14 S1 F1 -68.98(12)
C13 C14 S1 F3 110.99(11)
C13 C14 S1 F4 21.31(12)
C13 C14 S1 F2 -159.83(11)
